data_7041705
loop_
_publ_author_name
'Mikhalyova, Elena A.'
'Yakovenko, Anastasiya V.'
'Zeller, Matthias'
'Gavrilenko, Konstantin S.'
'Kiskin, Mikhail A.'
'Smola, Sergey S.'
'Dotsenko, Vladimir P.'
'Eremenko, Igor L.'
'Addison, Anthony W.'
'Pavlishchuk, Vitaly V.'

_publ_section_title
;
 Crystal structures and intense luminescence of
 tris(3-(2'-pyridyl)-pyrazolyl)borate Tb(3+) and Eu(3+) complexes with
 carboxylate co-ligands.
;
_journal_issue 11
_journal_name_full 'Dalton transactions (Cambridge, England : 2003)'
_journal_page_first 3457
_journal_page_last 3469
_journal_paper_doi 10.1039/c6dt04757b
_journal_volume 46
_journal_year 2017
_chemical_formula_moiety 'C28 H21 B Cl6 Eu N9 O5'
_chemical_formula_sum 'C28 H21 B Cl6 Eu N9 O5'
_chemical_formula_weight 939.01
_space_group_crystal_system monoclinic
_space_group_IT_number 15
_space_group_name_Hall '-C 2yc'
_space_group_name_H-M_alt 'C 1 2/c 1'
_symmetry_space_group_name_Hall '-C 2yc'
_symmetry_space_group_name_H-M 'C 1 2/c 1'
_atom_sites_solution_hydrogens mixed
_atom_sites_solution_primary direct
_atom_sites_solution_secondary difmap
_audit_creation_method SHELXL-2014/7
_audit_update_record
;
2016-11-22 deposited with the CCDC.
2017-01-16 downloaded from the CCDC.
;
_cell_angle_alpha 90
_cell_angle_beta 91.301(2)
_cell_angle_gamma 90
_cell_formula_units_Z 8
_cell_length_a 34.660(5)
_cell_length_b 10.1788(16)
_cell_length_c 19.762(3)
_cell_measurement_reflns_used 5221
_cell_measurement_temperature 100(2)
_cell_measurement_theta_max 30.38
_cell_measurement_theta_min 2.32
_cell_volume 6970.2(18)
_computing_cell_refinement 'Apex2 v2009.7-0'
_computing_data_collection 'Apex2 v2009.7-0 (Bruker, 2009)'
_computing_data_reduction 'SAINT V7.66A (Bruker, 2013)'
_computing_structure_refinement
;  
SHELXL-2014/7 (Sheldrick, 2015), 
SHELXLE Rev780 (H\"ubschle et al., 2011)
;
_computing_structure_solution 'SHELXS-97 (Sheldrick, 2008)'
_diffrn_ambient_temperature 100(2)
_diffrn_measured_fraction_theta_full 0.989
_diffrn_measured_fraction_theta_max 0.942
_diffrn_measurement_device_type 'Bruker AXS SMART APEX CCD diffractometer'
_diffrn_measurement_method '\w scans'
_diffrn_radiation_monochromator graphite
_diffrn_radiation_type MoK\a
_diffrn_radiation_wavelength 0.71073
_diffrn_reflns_av_R_equivalents 0.0280
_diffrn_reflns_av_unetI/netI 0.0504
_diffrn_reflns_Laue_measured_fraction_full 0.989
_diffrn_reflns_Laue_measured_fraction_max 0.942
_diffrn_reflns_limit_h_max 48
_diffrn_reflns_limit_h_min -48
_diffrn_reflns_limit_k_max 14
_diffrn_reflns_limit_k_min -13
_diffrn_reflns_limit_l_max 27
_diffrn_reflns_limit_l_min -21
_diffrn_reflns_number 19447
_diffrn_reflns_point_group_measured_fraction_full 0.989
_diffrn_reflns_point_group_measured_fraction_max 0.942
_diffrn_reflns_theta_full 28.000
_diffrn_reflns_theta_max 30.411
_diffrn_reflns_theta_min 2.062
_diffrn_source 'fine-focus sealed tube'
_exptl_absorpt_coefficient_mu 2.313
_exptl_absorpt_correction_T_max 0.7461
_exptl_absorpt_correction_T_min 0.6360
_exptl_absorpt_correction_type multi-scan
_exptl_absorpt_process_details 'Apex2  v2009.7-0 (Bruker, 2009)'
_exptl_crystal_colour colourless
_exptl_crystal_density_diffrn 1.790
_exptl_crystal_description plate
_exptl_crystal_F_000 3696
_exptl_crystal_preparation ', Luminescent'
_exptl_crystal_size_max 0.220
_exptl_crystal_size_mid 0.200
_exptl_crystal_size_min 0.040
_refine_diff_density_max 1.445
_refine_diff_density_min -1.044
_refine_diff_density_rms 0.111
_refine_ls_extinction_method none
_refine_ls_goodness_of_fit_ref 1.024
_refine_ls_hydrogen_treatment mixed
_refine_ls_matrix_type full
_refine_ls_number_parameters 703
_refine_ls_number_reflns 9949
_refine_ls_number_restraints 1050
_refine_ls_restrained_S_all 0.988
_refine_ls_R_factor_all 0.0567
_refine_ls_R_factor_gt 0.0356
_refine_ls_shift/su_max 0.002
_refine_ls_shift/su_mean 0.000
_refine_ls_structure_factor_coef Fsqd
_refine_ls_weighting_details 'w=1/[\s^2^(Fo^2^)+(0.0295P)^2^+15.0531P] where P=(Fo^2^+2Fc^2^)/3'
_refine_ls_weighting_scheme calc
_refine_ls_wR_factor_gt 0.0731
_refine_ls_wR_factor_ref 0.0801
_reflns_Friedel_coverage 0.000
_reflns_number_gt 7477
_reflns_number_total 9949
_reflns_threshold_expression 'I > 2\s(I)'
_cod_data_source_file c6dt04757b2.cif
_cod_data_source_block 10mz668_0m
_cod_depositor_comments 'Adding full bibliography for 7041696--7041708.cif.'
_cod_original_cell_volume 6970.1(19)
_cod_database_code 7041705
_shelx_shelxl_version_number 2014/7
_shelx_space_group_comment
;
The symmetry employed for this shelxl refinement is uniquely defined
by the following loop, which should always be used as a source of
symmetry information in preference to the above space-group names.
They are only intended as comments.
;
_shelx_estimated_absorpt_t_min 0.630
_shelx_estimated_absorpt_t_max 0.913

loop_
_space_group_symop_operation_xyz
'x, y, z'
'-x, y, -z+1/2'
'x+1/2, y+1/2, z'
'-x+1/2, y+1/2, -z+1/2'
'-x, -y, -z'
'x, -y, z-1/2'
'-x+1/2, -y+1/2, -z'
'x+1/2, -y+1/2, z-1/2'

loop_
_atom_site_label
_atom_site_type_symbol
_atom_site_fract_x
_atom_site_fract_y
_atom_site_fract_z
_atom_site_U_iso_or_equiv
_atom_site_adp_type
_atom_site_occupancy
_atom_site_site_symmetry_order
_atom_site_calc_flag
_atom_site_refinement_flags_posn
_atom_site_refinement_flags_adp
_atom_site_refinement_flags_occupancy
_atom_site_disorder_assembly
_atom_site_disorder_group
C4 C 0.09032(9) -0.0959(3) -0.09519(15) 0.0208(6) Uani 1 1 d . . . . .
C5 C 0.08345(10) -0.1639(3) -0.15535(16) 0.0280(7) Uani 1 1 d . . . . .
H5 H 0.0599 -0.2100 -0.1625 0.034 Uiso 1 1 calc R U . . .
C6 C 0.11112(10) -0.1640(4) -0.20455(17) 0.0318(8) Uani 1 1 d . . . . .
H6 H 0.1068 -0.2101 -0.2458 0.038 Uiso 1 1 calc R U . . .
C7 C 0.14502(11) -0.0962(4) -0.19287(17) 0.0334(8) Uani 1 1 d . . . . .
H7 H 0.1646 -0.0947 -0.2258 0.040 Uiso 1 1 calc R U . . .
C8 C 0.14993(10) -0.0303(3) -0.13201(17) 0.0291(7) Uani 1 1 d . . . . .
H8 H 0.1732 0.0170 -0.1244 0.035 Uiso 1 1 calc R U . . .
N3 N 0.12369(8) -0.0293(2) -0.08314(12) 0.0213(5) Uani 1 1 d . . . . .
C12 C 0.18864(10) -0.0929(3) 0.11027(16) 0.0243(7) Uani 1 1 d . . . . .
C13 C 0.22154(12) -0.1580(4) 0.13392(19) 0.0376(9) Uani 1 1 d . . . . .
H13 H 0.2210 -0.2058 0.1752 0.045 Uiso 1 1 calc R U . . .
C14 C 0.25491(12) -0.1531(4) 0.0974(2) 0.0458(10) Uani 1 1 d . . . . .
H14 H 0.2777 -0.1961 0.1133 0.055 Uiso 1 1 calc R U . . .
C15 C 0.25455(11) -0.0849(4) 0.0377(2) 0.0389(9) Uani 1 1 d . . . . .
H15 H 0.2769 -0.0812 0.0109 0.047 Uiso 1 1 calc R U . . .
C16 C 0.22108(10) -0.0215(3) 0.01702(18) 0.0299(7) Uani 1 1 d . . . . .
H16 H 0.2214 0.0274 -0.0239 0.036 Uiso 1 1 calc R U . . .
N6 N 0.18816(8) -0.0250(3) 0.05116(13) 0.0227(6) Uani 1 1 d . . . . .
C25 C 0.19917(10) 0.2989(3) 0.10235(17) 0.0268(7) Uani 1 1 d . . . . .
C26 C 0.21552(10) 0.3441(3) 0.17305(18) 0.0310(8) Uani 1 1 d . . . . .
Cl1 Cl 0.17861(3) 0.40175(11) 0.22562(5) 0.0484(3) Uani 1 1 d . . . . .
Cl2 Cl 0.23711(3) 0.20225(11) 0.21050(6) 0.0534(3) Uani 1 1 d . . . . .
Cl3 Cl 0.25022(3) 0.46932(11) 0.16688(5) 0.0497(3) Uani 1 1 d . . . . .
O3 O 0.17753(7) 0.2104(2) -0.04792(12) 0.0305(5) Uani 1 1 d D . . . .
H3A H 0.1714(8) 0.252(4) -0.0834(13) 0.046 Uiso 1 1 d D U . . .
H3B H 0.1961(7) 0.252(4) -0.0305(14) 0.046 Uiso 1 1 d D U . . .
Eu1 Eu 0.12793(5) 0.13240(19) 0.02317(10) 0.0316(6) Uani 0.5 1 d D U P A 1
O4 O 0.0915(4) 0.2252(16) -0.0715(6) 0.025(2) Uani 0.5 1 d D U P A 1
O5 O 0.1338(4) 0.311(2) -0.1437(11) 0.029(2) Uani 0.5 1 d D U P A 1
C27 C 0.1015(4) 0.2993(15) -0.1191(7) 0.027(2) Uani 0.5 1 d D U P A 1
C28 C 0.0683(3) 0.3889(10) -0.1479(5) 0.0312(14) Uani 0.5 1 d D U P A 1
Cl4 Cl 0.05090(9) 0.4940(3) -0.08397(17) 0.0412(7) Uani 0.5 1 d D U P A 1
Cl5 Cl 0.0293(3) 0.2942(10) -0.1808(5) 0.0461(19) Uani 0.5 1 d D U P A 1
Cl6 Cl 0.08272(13) 0.4858(4) -0.2165(2) 0.0452(10) Uani 0.5 1 d D U P A 1
N5 N 0.1227(3) -0.0189(17) 0.1218(8) 0.0240(19) Uani 0.5 1 d D U P A 1
N4 N 0.0897(3) -0.0435(11) 0.1561(6) 0.0254(16) Uani 0.5 1 d D U P A 1
C9 C 0.0979(3) -0.1323(12) 0.2044(7) 0.028(2) Uani 0.5 1 d D U P A 1
H9 H 0.0803 -0.1641 0.2367 0.034 Uiso 0.5 1 calc R U P A 1
C10 C 0.1358(3) -0.1700(16) 0.1997(8) 0.0277(19) Uani 0.5 1 d D U P A 1
H10 H 0.1487 -0.2331 0.2275 0.033 Uiso 0.5 1 calc R U P A 1
C11 C 0.15242(10) -0.0978(3) 0.14589(15) 0.0252(6) Uani 0.5 1 d D U P A 1
C3 C 0.06306(9) -0.0959(3) -0.04027(16) 0.0223(6) Uani 0.5 1 d D U P A 1
C2 C 0.0269(3) -0.1572(11) -0.0310(7) 0.023(2) Uani 0.5 1 d D U P A 1
H2 H 0.0130 -0.2114 -0.0622 0.027 Uiso 0.5 1 calc R U P A 1
C1 C 0.0162(3) -0.1214(8) 0.0328(6) 0.0249(19) Uani 0.5 1 d D U P A 1
H1 H -0.0061 -0.1512 0.0552 0.030 Uiso 0.5 1 calc R U P A 1
N1 N 0.0427(3) -0.0368(8) 0.0586(5) 0.0229(16) Uani 0.5 1 d D U P A 1
N2 N 0.0709(4) -0.0177(13) 0.0132(5) 0.0209(18) Uani 0.5 1 d D U P A 1
B1 B 0.0501(3) 0.0127(9) 0.1321(5) 0.0261(17) Uani 0.5 1 d D U P A 1
H1A H 0.0292 -0.0187 0.1622 0.031 Uiso 0.5 1 calc R U P A 1
N7 N 0.0519(3) 0.1633(7) 0.1322(5) 0.0249(15) Uani 0.5 1 d D U P A 1
N8 N 0.0778(4) 0.2288(8) 0.0948(6) 0.0257(18) Uani 0.5 1 d D U P A 1
C17 C 0.0309(3) 0.2522(9) 0.1663(4) 0.0261(16) Uani 0.5 1 d D U P A 1
H17 H 0.0108 0.2320 0.1966 0.031 Uiso 0.5 1 calc R U P A 1
C18 C 0.0430(2) 0.3754(8) 0.1504(4) 0.0267(16) Uani 0.5 1 d D U P A 1
H18 H 0.0330 0.4564 0.1664 0.032 Uiso 0.5 1 calc R U P A 1
C19 C 0.0731(2) 0.3573(8) 0.1057(5) 0.0243(15) Uani 0.5 1 d D U P A 1
C20 C 0.0969(3) 0.4514(8) 0.0698(5) 0.0245(16) Uani 0.5 1 d D U P A 1
C21 C 0.0917(3) 0.5862(8) 0.0801(4) 0.0290(16) Uani 0.5 1 d D U P A 1
H21 H 0.0731 0.6176 0.1107 0.035 Uiso 0.5 1 calc R U P A 1
C22 C 0.1145(3) 0.6723(8) 0.0444(5) 0.0304(17) Uani 0.5 1 d D U P A 1
H22 H 0.1119 0.7644 0.0508 0.036 Uiso 0.5 1 calc R U P A 1
C23 C 0.1407(3) 0.6241(8) -0.0002(5) 0.0319(17) Uani 0.5 1 d D U P A 1
H23 H 0.1560 0.6824 -0.0259 0.038 Uiso 0.5 1 calc R U P A 1
C24 C 0.1448(3) 0.4875(9) -0.0074(5) 0.0302(18) Uani 0.5 1 d D U P A 1
H24 H 0.1633 0.4549 -0.0379 0.036 Uiso 0.5 1 calc R U P A 1
N9 N 0.1236(3) 0.4013(7) 0.0272(5) 0.0263(18) Uani 0.5 1 d D U P A 1
Eu1B Eu 0.12736(3) 0.13183(13) 0.02410(8) 0.0119(3) Uani 0.5 1 d D U P A 2
O4B O 0.0859(4) 0.2271(15) -0.0623(6) 0.022(2) Uani 0.5 1 d D U P A 2
O5B O 0.1254(4) 0.325(2) -0.1356(11) 0.033(3) Uani 0.5 1 d D U P A 2
C27B C 0.0942(4) 0.3009(15) -0.1098(6) 0.026(2) Uani 0.5 1 d D U P A 2
C28B C 0.0591(3) 0.3826(10) -0.1380(5) 0.0312(14) Uani 0.5 1 d D U P A 2
Cl4B Cl 0.03616(9) 0.4614(3) -0.06968(17) 0.0415(7) Uani 0.5 1 d D U P A 2
Cl5B Cl 0.0259(3) 0.2687(9) -0.1748(5) 0.0369(12) Uani 0.5 1 d D U P A 2
Cl6B Cl 0.07307(17) 0.4968(6) -0.1982(3) 0.0694(15) Uani 0.5 1 d D U P A 2
N5B N 0.1232(3) -0.0301(16) 0.1210(8) 0.0235(18) Uani 0.5 1 d D U P A 2
N4B N 0.0935(3) -0.0691(11) 0.1602(6) 0.0232(16) Uani 0.5 1 d D U P A 2
C9B C 0.1057(3) -0.1602(11) 0.2062(7) 0.0273(19) Uani 0.5 1 d D U P A 2
H9B H 0.0897 -0.2027 0.2380 0.033 Uiso 0.5 1 calc R U P A 2
C10B C 0.1443(3) -0.1815(16) 0.1999(8) 0.0275(19) Uani 0.5 1 d D U P A 2
H10B H 0.1611 -0.2376 0.2252 0.033 Uiso 0.5 1 calc R U P A 2
C11B C 0.15242(10) -0.0978(3) 0.14589(15) 0.0252(6) Uani 0.5 1 d D U P A 2
C3B C 0.06306(9) -0.0959(3) -0.04027(16) 0.0223(6) Uani 0.5 1 d D U P A 2
C2B C 0.0321(3) -0.1816(11) -0.0288(7) 0.024(2) Uani 0.5 1 d D U P A 2
H2B H 0.0208 -0.2434 -0.0595 0.029 Uiso 0.5 1 calc R U P A 2
C1B C 0.0216(3) -0.1562(8) 0.0365(6) 0.0221(18) Uani 0.5 1 d D U P A 2
H1B H 0.0003 -0.1939 0.0588 0.026 Uiso 0.5 1 calc R U P A 2
N1B N 0.0468(3) -0.0686(8) 0.0637(5) 0.0225(16) Uani 0.5 1 d D U P A 2
N2B N 0.0726(4) -0.0315(13) 0.0164(5) 0.0229(19) Uani 0.5 1 d D U P A 2
B1B B 0.0526(3) -0.0247(9) 0.1383(5) 0.0245(17) Uani 0.5 1 d D U P A 2
H1C H 0.0326 -0.0648 0.1677 0.029 Uiso 0.5 1 calc R U P A 2
N7B N 0.0512(3) 0.1245(7) 0.1416(5) 0.0251(15) Uani 0.5 1 d D U P A 2
N8B N 0.0751(3) 0.2016(8) 0.1047(6) 0.0252(18) Uani 0.5 1 d D U P A 2
C17B C 0.0271(2) 0.2014(8) 0.1783(4) 0.0238(15) Uani 0.5 1 d D U P A 2
H17B H 0.0078 0.1710 0.2080 0.029 Uiso 0.5 1 calc R U P A 2
C18B C 0.0354(2) 0.3297(9) 0.1649(4) 0.0235(15) Uani 0.5 1 d D U P A 2
H18B H 0.0235 0.4054 0.1833 0.028 Uiso 0.5 1 calc R U P A 2
C19B C 0.0648(3) 0.3264(8) 0.1188(5) 0.0240(15) Uani 0.5 1 d D U P A 2
C20B C 0.0861(3) 0.4311(8) 0.0857(4) 0.0237(16) Uani 0.5 1 d D U P A 2
C21B C 0.0775(2) 0.5638(7) 0.0973(4) 0.0270(16) Uani 0.5 1 d D U P A 2
H21B H 0.0579 0.5883 0.1277 0.032 Uiso 0.5 1 calc R U P A 2
C22B C 0.0982(3) 0.6578(9) 0.0634(4) 0.0285(16) Uani 0.5 1 d D U P A 2
H22B H 0.0927 0.7482 0.0703 0.034 Uiso 0.5 1 calc R U P A 2
C23B C 0.1266(3) 0.6225(9) 0.0200(4) 0.0280(15) Uani 0.5 1 d D U P A 2
H23B H 0.1409 0.6871 -0.0033 0.034 Uiso 0.5 1 calc R U P A 2
C24B C 0.1339(3) 0.4885(8) 0.0109(5) 0.0260(17) Uani 0.5 1 d D U P A 2
H24B H 0.1534 0.4631 -0.0194 0.031 Uiso 0.5 1 calc R U P A 2
N9B N 0.1146(3) 0.3951(7) 0.0432(5) 0.0225(16) Uani 0.5 1 d D U P A 2
O1 O 0.17002(7) 0.2261(2) 0.10719(11) 0.0270(5) Uani 1 1 d . . . . .
O2 O 0.21623(7) 0.3361(2) 0.05228(12) 0.0351(6) Uani 1 1 d . . . . .

loop_
_atom_site_aniso_label
_atom_site_aniso_U_11
_atom_site_aniso_U_22
_atom_site_aniso_U_33
_atom_site_aniso_U_23
_atom_site_aniso_U_13
_atom_site_aniso_U_12
C4 0.0220(15) 0.0161(14) 0.0239(16) -0.0021(12) -0.0053(12) 0.0048(11)
C5 0.0291(17) 0.0299(18) 0.0247(17) -0.0076(13) -0.0051(13) 0.0037(14)
C6 0.0360(19) 0.036(2) 0.0228(17) -0.0073(14) -0.0046(14) 0.0083(15)
C7 0.040(2) 0.0364(19) 0.0238(17) -0.0027(15) 0.0048(15) 0.0057(16)
C8 0.0339(19) 0.0257(17) 0.0275(18) -0.0002(14) -0.0023(14) -0.0020(14)
N3 0.0286(14) 0.0169(12) 0.0181(13) 0.0002(10) -0.0031(10) 0.0022(11)
C12 0.0343(18) 0.0177(14) 0.0208(16) 0.0001(12) -0.0052(13) 0.0008(13)
C13 0.052(2) 0.031(2) 0.0296(19) 0.0095(15) -0.0081(17) 0.0112(17)
C14 0.038(2) 0.046(2) 0.053(3) 0.0051(19) -0.0118(19) 0.0193(19)
C15 0.034(2) 0.040(2) 0.042(2) 0.0036(18) 0.0034(17) 0.0090(17)
C16 0.0314(18) 0.0281(17) 0.0299(18) 0.0036(14) -0.0019(14) 0.0020(14)
N6 0.0262(14) 0.0190(13) 0.0226(13) 0.0013(10) -0.0040(11) 0.0008(11)
C25 0.0324(18) 0.0163(15) 0.0313(18) -0.0007(13) -0.0110(14) 0.0007(13)
C26 0.0370(19) 0.0231(17) 0.0327(18) -0.0033(14) -0.0049(15) -0.0076(14)
Cl1 0.0505(6) 0.0482(6) 0.0469(6) -0.0173(5) 0.0128(5) -0.0161(5)
Cl2 0.0678(7) 0.0418(6) 0.0490(6) -0.0018(5) -0.0347(5) 0.0057(5)
Cl3 0.0540(6) 0.0519(6) 0.0437(6) -0.0199(5) 0.0102(5) -0.0338(5)
O3 0.0384(14) 0.0220(12) 0.0306(13) 0.0074(10) -0.0114(11) -0.0085(10)
Eu1 0.0429(9) 0.0223(10) 0.0293(10) -0.0027(8) -0.0028(6) 0.0004(8)
O4 0.031(4) 0.023(3) 0.022(4) -0.003(3) -0.004(3) 0.004(3)
O5 0.032(6) 0.029(5) 0.027(5) 0.002(3) -0.003(4) 0.011(4)
C27 0.035(5) 0.018(3) 0.027(4) -0.002(3) -0.014(4) 0.004(3)
C28 0.038(3) 0.0266(18) 0.028(2) 0.0009(17) -0.012(2) 0.005(2)
Cl4 0.060(2) 0.0298(14) 0.0332(15) -0.0117(10) -0.0206(13) 0.0213(12)
Cl5 0.0335(18) 0.057(4) 0.047(3) -0.027(3) -0.0037(19) -0.003(2)
Cl6 0.075(3) 0.0271(12) 0.0325(17) 0.0101(11) -0.0220(17) 0.0019(16)
N5 0.027(3) 0.023(4) 0.022(3) -0.004(3) -0.002(3) -0.004(3)
N4 0.033(3) 0.023(4) 0.020(3) 0.000(3) 0.000(2) -0.004(3)
C9 0.035(4) 0.031(4) 0.020(3) -0.001(3) 0.003(3) -0.001(3)
C10 0.035(4) 0.027(3) 0.021(3) 0.002(3) -0.003(3) -0.001(3)
C11 0.0367(16) 0.0212(14) 0.0177(14) -0.0006(11) -0.0019(12) -0.0033(13)
C3 0.0209(14) 0.0227(14) 0.0231(14) -0.0065(12) -0.0045(11) 0.0018(11)
C2 0.016(3) 0.022(4) 0.030(3) -0.005(3) -0.007(3) 0.004(3)
C1 0.022(3) 0.022(4) 0.031(3) -0.002(3) -0.004(3) 0.005(3)
N1 0.023(3) 0.023(3) 0.022(3) -0.004(3) -0.002(2) 0.004(3)
N2 0.016(3) 0.024(3) 0.023(3) -0.006(3) -0.001(3) 0.003(3)
B1 0.029(3) 0.026(4) 0.023(3) -0.003(3) -0.001(3) -0.001(3)
N7 0.029(3) 0.021(3) 0.024(3) -0.008(3) -0.008(2) 0.004(3)
N8 0.029(3) 0.022(3) 0.026(3) -0.007(3) -0.005(3) 0.003(3)
C17 0.031(3) 0.024(4) 0.023(3) -0.008(3) -0.006(2) 0.001(3)
C18 0.032(3) 0.023(4) 0.024(3) -0.011(3) -0.008(3) 0.004(3)
C19 0.027(3) 0.021(3) 0.024(3) -0.009(3) -0.010(2) 0.004(3)
C20 0.030(3) 0.018(3) 0.025(3) -0.004(2) -0.012(3) 0.003(3)
C21 0.039(4) 0.019(3) 0.029(4) -0.006(3) -0.011(3) 0.003(3)
C22 0.041(4) 0.014(3) 0.036(4) -0.005(3) -0.012(3) 0.001(3)
C23 0.040(4) 0.020(3) 0.035(4) 0.000(3) -0.013(3) 0.000(3)
C24 0.041(4) 0.021(3) 0.029(4) 0.000(3) -0.010(3) 0.002(3)
N9 0.038(4) 0.017(3) 0.023(4) -0.006(3) -0.010(3) 0.008(3)
Eu1B 0.0119(4) 0.0057(6) 0.0176(7) -0.0008(6) -0.0097(4) 0.0015(5)
O4B 0.031(4) 0.015(3) 0.020(3) -0.001(3) -0.006(3) 0.005(3)
O5B 0.033(6) 0.033(5) 0.034(6) 0.007(4) -0.002(4) 0.010(5)
C27B 0.035(4) 0.020(3) 0.023(4) -0.006(3) -0.009(3) 0.005(3)
C28B 0.038(3) 0.0266(18) 0.028(2) 0.0009(17) -0.012(2) 0.005(2)
Cl4B 0.0540(19) 0.0335(15) 0.0363(15) -0.0095(11) -0.0142(13) 0.0196(12)
Cl5B 0.032(2) 0.051(3) 0.0276(15) -0.0049(16) -0.0117(14) 0.0011(18)
Cl6B 0.086(3) 0.056(2) 0.066(3) 0.036(2) 0.0049(19) 0.0269(17)
N5B 0.029(3) 0.021(3) 0.021(3) -0.002(3) 0.001(3) -0.006(3)
N4B 0.027(3) 0.022(3) 0.020(3) -0.002(3) -0.002(2) -0.001(2)
C9B 0.041(4) 0.021(4) 0.020(3) 0.003(3) 0.000(3) 0.001(3)
C10B 0.041(4) 0.024(3) 0.018(3) 0.004(3) 0.000(3) 0.004(3)
C11B 0.0367(16) 0.0212(14) 0.0177(14) -0.0006(11) -0.0019(12) -0.0033(13)
C3B 0.0209(14) 0.0227(14) 0.0231(14) -0.0065(12) -0.0045(11) 0.0018(11)
C2B 0.025(3) 0.020(4) 0.027(3) -0.005(3) -0.007(3) 0.007(3)
C1B 0.013(3) 0.020(4) 0.034(3) -0.002(3) 0.001(3) 0.002(3)
N1B 0.020(3) 0.022(3) 0.026(3) -0.006(3) 0.001(2) 0.005(3)
N2B 0.023(3) 0.022(3) 0.023(3) -0.004(3) -0.001(3) 0.000(3)
B1B 0.031(3) 0.021(4) 0.022(3) -0.005(3) 0.000(3) 0.000(3)
N7B 0.028(2) 0.026(3) 0.022(3) -0.004(3) -0.003(2) 0.001(3)
N8B 0.029(3) 0.018(3) 0.028(4) -0.007(3) -0.009(3) 0.003(3)
C17B 0.028(3) 0.019(3) 0.024(3) -0.008(3) -0.007(2) 0.002(3)
C18B 0.027(3) 0.019(3) 0.024(3) -0.006(3) -0.005(2) 0.002(3)
C19B 0.031(3) 0.017(3) 0.024(3) -0.006(2) -0.007(2) 0.002(3)
C20B 0.032(4) 0.021(3) 0.018(3) -0.005(3) -0.006(3) 0.004(3)
C21B 0.034(4) 0.020(3) 0.027(4) -0.003(3) 0.001(3) 0.004(3)
C22B 0.038(4) 0.020(3) 0.028(4) -0.004(3) -0.009(3) 0.001(3)
C23B 0.040(4) 0.019(3) 0.025(4) 0.001(3) -0.006(3) 0.001(3)
C24B 0.033(4) 0.020(3) 0.025(4) -0.003(3) -0.006(3) 0.004(3)
N9B 0.024(3) 0.020(3) 0.024(4) -0.005(2) -0.007(3) 0.004(2)
O1 0.0317(13) 0.0197(11) 0.0291(12) 0.0017(9) -0.0095(10) -0.0041(10)
O2 0.0431(15) 0.0337(14) 0.0283(13) 0.0042(10) -0.0065(11) -0.0142(11)

loop_
_atom_type_symbol
_atom_type_description
_atom_type_scat_dispersion_real
_atom_type_scat_dispersion_imag
_atom_type_scat_source
C C 0.0033 0.0016 'International Tables Vol C Tables 4.2.6.8 and 6.1.1.4'
H H 0.0000 0.0000 'International Tables Vol C Tables 4.2.6.8 and 6.1.1.4'
B B 0.0013 0.0007 'International Tables Vol C Tables 4.2.6.8 and 6.1.1.4'
N N 0.0061 0.0033 'International Tables Vol C Tables 4.2.6.8 and 6.1.1.4'
O O 0.0106 0.0060 'International Tables Vol C Tables 4.2.6.8 and 6.1.1.4'
Cl Cl 0.1484 0.1585 'International Tables Vol C Tables 4.2.6.8 and 6.1.1.4'
Eu Eu -0.1578 3.6682 'International Tables Vol C Tables 4.2.6.8 and 6.1.1.4'

loop_
_geom_angle_atom_site_label_1
_geom_angle_atom_site_label_2
_geom_angle_atom_site_label_3
_geom_angle
N3 C4 C5 121.8(3)
N3 C4 C3B 115.7(3)
C5 C4 C3B 122.4(3)
N3 C4 C3 115.7(3)
C5 C4 C3 122.4(3)
C6 C5 C4 119.6(3)
C6 C5 H5 120.2
C4 C5 H5 120.2
C7 C6 C5 119.0(3)
C7 C6 H6 120.5
C5 C6 H6 120.5
C6 C7 C8 118.4(3)
C6 C7 H7 120.8
C8 C7 H7 120.8
N3 C8 C7 123.9(3)
N3 C8 H8 118.1
C7 C8 H8 118.1
C8 N3 C4 117.3(3)
C8 N3 Eu1 123.0(2)
C4 N3 Eu1 118.5(2)
C8 N3 Eu1B 123.6(2)
C4 N3 Eu1B 118.0(2)
N6 C12 C13 121.7(3)
N6 C12 C11B 116.1(3)
C13 C12 C11B 122.1(3)
N6 C12 C11 116.1(3)
C13 C12 C11 122.1(3)
C14 C13 C12 119.8(3)
C14 C13 H13 120.1
C12 C13 H13 120.1
C15 C14 C13 118.6(3)
C15 C14 H14 120.7
C13 C14 H14 120.7
C14 C15 C16 118.9(4)
C14 C15 H15 120.6
C16 C15 H15 120.6
N6 C16 C15 123.9(3)
N6 C16 H16 118.0
C15 C16 H16 118.0
C16 N6 C12 117.0(3)
C16 N6 Eu1 123.3(2)
C12 N6 Eu1 118.5(2)
C16 N6 Eu1B 123.9(2)
C12 N6 Eu1B 117.9(2)
O2 C25 O1 130.3(3)
O2 C25 C26 117.3(3)
O1 C25 C26 112.4(3)
C25 C26 Cl3 112.7(2)
C25 C26 Cl1 111.7(2)
Cl3 C26 Cl1 107.80(18)
C25 C26 Cl2 105.8(2)
Cl3 C26 Cl2 109.6(2)
Cl1 C26 Cl2 109.2(2)
Eu1 O3 H3A 119.2(18)
Eu1B O3 H3A 119.2(18)
Eu1 O3 H3B 119.0(18)
Eu1B O3 H3B 118.9(18)
H3A O3 H3B 106(3)
O3 Eu1 O1 80.73(10)
O3 Eu1 O4 77.6(4)
O1 Eu1 O4 132.9(4)
O3 Eu1 N8 137.1(2)
O1 Eu1 N8 82.5(3)
O4 Eu1 N8 85.8(5)
O3 Eu1 N5 137.2(2)
O1 Eu1 N5 75.9(5)
O4 Eu1 N5 142.9(5)
N8 Eu1 N5 74.5(4)
O3 Eu1 N2 137.5(2)
O1 Eu1 N2 140.2(3)
O4 Eu1 N2 77.3(4)
N8 Eu1 N2 73.9(4)
N5 Eu1 N2 67.2(4)
O3 Eu1 N3 76.64(10)
O1 Eu1 N3 144.71(11)
O4 Eu1 N3 67.3(4)
N8 Eu1 N3 132.0(3)
N5 Eu1 N3 103.3(5)
N2 Eu1 N3 62.1(2)
O3 Eu1 N6 75.62(10)
O1 Eu1 N6 68.52(9)
O4 Eu1 N6 141.4(4)
N8 Eu1 N6 132.4(3)
N5 Eu1 N6 62.6(3)
N2 Eu1 N6 105.2(4)
N3 Eu1 N6 79.78(9)
O3 Eu1 N9 74.06(19)
O1 Eu1 N9 67.3(2)
O4 Eu1 N9 66.8(4)
N8 Eu1 N9 63.1(3)
N5 Eu1 N9 126.0(5)
N2 Eu1 N9 124.6(4)
N3 Eu1 N9 129.5(2)
N6 Eu1 N9 129.3(2)
C27 O4 Eu1 131.4(9)
O5 C27 O4 128.1(12)
O5 C27 C28 117.9(11)
O4 C27 C28 114.0(9)
C27 C28 Cl6 112.8(7)
C27 C28 Cl5 111.4(8)
Cl6 C28 Cl5 104.5(6)
C27 C28 Cl4 110.6(7)
Cl6 C28 Cl4 108.6(5)
Cl5 C28 Cl4 108.8(6)
N4 N5 C11 110.4(6)
N4 N5 Eu1 125.4(6)
C11 N5 Eu1 124.0(6)
C9 N4 N5 108.1(7)
C9 N4 B1 129.7(8)
N5 N4 B1 121.7(8)
N4 C9 C10 109.2(8)
N4 C9 H9 125.4
C10 C9 H9 125.4
C9 C10 C11 108.0(8)
C9 C10 H10 126.0
C11 C10 H10 126.0
N5 C11 C10 104.2(7)
N5 C11 C12 117.3(5)
C10 C11 C12 138.4(5)
N2 C3 C2 108.8(7)
N2 C3 C4 117.6(5)
C2 C3 C4 133.5(6)
C1 C2 C3 105.1(8)
C1 C2 H2 127.5
C3 C2 H2 127.5
N1 C1 C2 108.7(8)
N1 C1 H1 125.7
C2 C1 H1 125.7
C1 N1 N2 109.7(7)
C1 N1 B1 131.0(8)
N2 N1 B1 117.8(8)
C3 N2 N1 107.4(6)
C3 N2 Eu1 124.6(6)
N1 N2 Eu1 128.0(6)
N7 B1 N4 109.5(7)
N7 B1 N1 109.4(7)
N4 B1 N1 107.0(8)
N7 B1 H1A 110.3
N4 B1 H1A 110.3
N1 B1 H1A 110.3
N8 N7 C17 108.3(7)
N8 N7 B1 121.2(7)
C17 N7 B1 130.4(8)
C19 N8 N7 108.1(7)
C19 N8 Eu1 124.8(6)
N7 N8 Eu1 127.0(5)
N7 C17 C18 109.2(7)
N7 C17 H17 125.4
C18 C17 H17 125.4
C17 C18 C19 105.3(7)
C17 C18 H18 127.4
C19 C18 H18 127.4
N8 C19 C18 109.0(8)
N8 C19 C20 119.5(7)
C18 C19 C20 131.4(7)
N9 C20 C21 123.3(8)
N9 C20 C19 117.0(6)
C21 C20 C19 119.8(8)
C22 C21 C20 118.0(8)
C22 C21 H21 121.0
C20 C21 H21 121.0
C23 C22 C21 119.7(7)
C23 C22 H22 120.2
C21 C22 H22 120.2
C22 C23 C24 119.2(8)
C22 C23 H23 120.4
C24 C23 H23 120.4
N9 C24 C23 122.6(9)
N9 C24 H24 118.7
C23 C24 H24 118.7
C24 N9 C20 117.2(7)
C24 N9 Eu1 127.4(6)
C20 N9 Eu1 115.5(5)
O1 Eu1B O3 80.13(9)
O1 Eu1B O4B 132.5(4)
O3 Eu1B O4B 82.8(4)
O1 Eu1B N2B 139.4(3)
O3 Eu1B N2B 137.3(2)
O4B Eu1B N2B 77.7(5)
O1 Eu1B N5B 77.7(5)
O3 Eu1B N5B 135.8(2)
O4B Eu1B N5B 139.0(5)
N2B Eu1B N5B 64.0(4)
O1 Eu1B N8B 84.0(3)
O3 Eu1B N8B 144.3(2)
O4B Eu1B N8B 84.8(4)
N2B Eu1B N8B 71.1(4)
N5B Eu1B N8B 69.8(4)
O1 Eu1B N3 143.86(10)
O3 Eu1B N3 75.99(9)
O4B Eu1B N3 70.7(4)
N2B Eu1B N3 61.8(2)
N5B Eu1B N3 101.4(5)
N8B Eu1B N3 130.2(3)
O1 Eu1B N6 68.34(8)
O3 Eu1B N6 75.01(9)
O4B Eu1B N6 146.3(4)
N2B Eu1B N6 101.9(4)
N5B Eu1B N6 61.3(2)
N8B Eu1B N6 127.5(3)
N3 Eu1B N6 79.44(8)
O1 Eu1B N9B 67.2(2)
O3 Eu1B N9B 82.98(17)
O4B Eu1B N9B 67.0(4)
N2B Eu1B N9B 121.9(4)
N5B Eu1B N9B 121.3(5)
N8B Eu1B N9B 61.4(2)
N3 Eu1B N9B 134.6(2)
N6 Eu1B N9B 132.9(2)
C27B O4B Eu1B 129.4(9)
O5B C27B O4B 131.1(12)
O5B C27B C28B 115.3(11)
O4B C27B C28B 113.5(9)
C27B C28B Cl6B 111.9(7)
C27B C28B Cl4B 109.1(7)
Cl6B C28B Cl4B 110.8(6)
C27B C28B Cl5B 106.8(8)
Cl6B C28B Cl5B 110.1(6)
Cl4B C28B Cl5B 108.0(6)
C11B N5B N4B 102.7(6)
C11B N5B Eu1B 124.7(6)
N4B N5B Eu1B 132.5(6)
C9B N4B N5B 110.7(7)
C9B N4B B1B 131.0(8)
N5B N4B B1B 117.3(8)
N4B C9B C10B 109.6(8)
N4B C9B H9B 125.2
C10B C9B H9B 125.2
C9B C10B C11B 100.8(8)
C9B C10B H10B 129.6
C11B C10B H10B 129.6
N5B C11B C10B 116.1(7)
N5B C11B C12 117.9(5)
C10B C11B C12 125.5(5)
N2B C3B C2B 110.3(7)
N2B C3B C4 118.3(5)
C2B C3B C4 129.1(6)
C1B C2B C3B 104.6(8)
C1B C2B H2B 127.7
C3B C2B H2B 127.7
N1B C1B C2B 108.5(8)
N1B C1B H1B 125.8
C2B C1B H1B 125.8
C1B N1B N2B 109.8(7)
C1B N1B B1B 129.6(8)
N2B N1B B1B 120.1(7)
C3B N2B N1B 106.6(6)
C3B N2B Eu1B 123.1(6)
N1B N2B Eu1B 130.2(6)
N7B B1B N4B 108.0(7)
N7B B1B N1B 109.0(7)
N4B B1B N1B 106.3(8)
N7B B1B H1C 111.1
N4B B1B H1C 111.1
N1B B1B H1C 111.1
N8B N7B C17B 109.9(7)
N8B N7B B1B 122.2(7)
C17B N7B B1B 127.9(7)
C19B N8B N7B 105.4(7)
C19B N8B Eu1B 126.0(6)
N7B N8B Eu1B 128.6(5)
C18B C17B N7B 108.0(7)
C18B C17B H17B 126.0
N7B C17B H17B 126.0
C17B C18B C19B 105.5(7)
C17B C18B H18B 127.2
C19B C18B H18B 127.2
N8B C19B C18B 111.1(7)
N8B C19B C20B 117.2(7)
C18B C19B C20B 131.7(7)
N9B C20B C21B 121.3(8)
N9B C20B C19B 117.4(6)
C21B C20B C19B 121.3(7)
C22B C21B C20B 118.3(8)
C22B C21B H21B 120.9
C20B C21B H21B 120.9
C23B C22B C21B 120.8(7)
C23B C22B H22B 119.6
C21B C22B H22B 119.6
C22B C23B C24B 118.2(8)
C22B C23B H23B 120.9
C24B C23B H23B 120.9
N9B C24B C23B 122.6(8)
N9B C24B H24B 118.7
C23B C24B H24B 118.7
C24B N9B C20B 118.8(7)
C24B N9B Eu1B 123.1(5)
C20B N9B Eu1B 118.0(5)
C25 O1 Eu1 131.5(2)
C25 O1 Eu1B 132.1(2)

loop_
_geom_bond_atom_site_label_1
_geom_bond_atom_site_label_2
_geom_bond_distance
C4 N3 1.357(4)
C4 C5 1.391(4)
C4 C3B 1.455(4)
C4 C3 1.455(4)
C5 C6 1.381(5)
C5 H5 0.9500
C6 C7 1.378(5)
C6 H6 0.9500
C7 C8 1.384(5)
C7 H7 0.9500
C8 N3 1.342(4)
C8 H8 0.9500
N3 Eu1 2.670(3)
N3 Eu1B 2.681(3)
C12 N6 1.357(4)
C12 C13 1.391(5)
C12 C11B 1.454(5)
C12 C11 1.454(5)
C13 C14 1.379(6)
C13 H13 0.9500
C14 C15 1.368(6)
C14 H14 0.9500
C15 C16 1.381(5)
C15 H15 0.9500
C16 N6 1.339(4)
C16 H16 0.9500
N6 Eu1 2.679(3)
N6 Eu1B 2.688(3)
C25 O2 1.225(4)
C25 O1 1.258(4)
C25 C26 1.565(5)
C26 Cl3 1.758(3)
C26 Cl1 1.767(4)
C26 Cl2 1.780(4)
O3 Eu1 2.381(3)
O3 Eu1B 2.409(3)
O3 H3A 0.840(18)
O3 H3B 0.838(18)
Eu1 O1 2.384(3)
Eu1 O4 2.425(9)
Eu1 N8 2.470(8)
Eu1 N5 2.494(8)
Eu1 N2 2.503(8)
Eu1 N9 2.743(7)
O4 C27 1.260(10)
O5 C27 1.235(11)
C27 C28 1.566(10)
C28 Cl6 1.759(9)
C28 Cl5 1.771(9)
C28 Cl4 1.771(9)
N5 N4 1.363(10)
N5 C11 1.383(9)
N4 C9 1.340(10)
N4 B1 1.552(10)
C9 C10 1.372(11)
C9 H9 0.9500
C10 C11 1.426(10)
C10 H10 0.9500
C3 N2 1.345(9)
C3 C2 1.416(9)
C2 C1 1.372(10)
C2 H2 0.9500
C1 N1 1.350(9)
C1 H1 0.9500
N1 N2 1.354(9)
N1 B1 1.553(9)
B1 N7 1.534(10)
B1 H1A 1.0000
N7 N8 1.352(9)
N7 C17 1.352(9)
N8 C19 1.336(9)
C17 C18 1.361(10)
C17 H17 0.9500
C18 C19 1.397(10)
C18 H18 0.9500
C19 C20 1.459(10)
C20 N9 1.362(9)
C20 C21 1.399(9)
C21 C22 1.383(11)
C21 H21 0.9500
C22 C23 1.372(11)
C22 H22 0.9500
C23 C24 1.405(9)
C23 H23 0.9500
C24 N9 1.342(10)
C24 H24 0.9500
Eu1B O1 2.386(2)
Eu1B O4B 2.411(9)
Eu1B N2B 2.525(8)
Eu1B N5B 2.533(8)
Eu1B N8B 2.541(8)
Eu1B N9B 2.743(7)
O4B C27B 1.241(10)
O5B C27B 1.233(11)
C27B C28B 1.565(10)
C28B Cl6B 1.740(9)
C28B Cl4B 1.774(9)
C28B Cl5B 1.778(9)
N5B C11B 1.310(9)
N5B N4B 1.361(9)
N4B C9B 1.359(10)
N4B B1B 1.544(10)
C9B C10B 1.365(11)
C9B H9B 0.9500
C10B C11B 1.399(10)
C10B H10B 0.9500
C3B N2B 1.332(9)
C3B C2B 1.407(10)
C2B C1B 1.374(10)
C2B H2B 0.9500
C1B N1B 1.351(9)
C1B H1B 0.9500
N1B N2B 1.362(9)
N1B B1B 1.549(9)
B1B N7B 1.520(10)
B1B H1C 1.0000
N7B N8B 1.364(9)
N7B C17B 1.367(9)
N8B C19B 1.350(9)
C17B C18B 1.365(10)
C17B H17B 0.9500
C18B C19B 1.382(10)
C18B H18B 0.9500
C19B C20B 1.460(10)
C20B N9B 1.362(9)
C20B C21B 1.403(9)
C21B C22B 1.379(11)
C21B H21B 0.9500
C22B C23B 1.367(11)
C22B H22B 0.9500
C23B C24B 1.400(10)
C23B H23B 0.9500
C24B N9B 1.333(9)
C24B H24B 0.9500

loop_
_geom_hbond_atom_site_label_D
_geom_hbond_atom_site_label_H
_geom_hbond_atom_site_label_A
_geom_hbond_distance_DH
_geom_hbond_distance_HA
_geom_hbond_distance_DA
_geom_hbond_angle_DHA
O3 H3A O5 0.840(18) 1.85(3) 2.61(2) 149(3)
O3 H3B O2 0.838(18) 1.96(3) 2.690(3) 145(2)

loop_
_geom_torsion_atom_site_label_1
_geom_torsion_atom_site_label_2
_geom_torsion_atom_site_label_3
_geom_torsion_atom_site_label_4
_geom_torsion
N3 C4 C5 C6 -0.2(5)
C3B C4 C5 C6 -177.6(3)
C3 C4 C5 C6 -177.6(3)
C4 C5 C6 C7 -0.1(5)
C5 C6 C7 C8 -0.1(5)
C6 C7 C8 N3 0.6(5)
C7 C8 N3 C4 -0.9(5)
C7 C8 N3 Eu1 -168.4(3)
C7 C8 N3 Eu1B -168.5(3)
C5 C4 N3 C8 0.6(4)
C3B C4 N3 C8 178.3(3)
C3 C4 N3 C8 178.3(3)
C5 C4 N3 Eu1 168.8(2)
C3 C4 N3 Eu1 -13.6(3)
C5 C4 N3 Eu1B 169.0(2)
C3B C4 N3 Eu1B -13.4(3)
N6 C12 C13 C14 0.8(5)
C11B C12 C13 C14 178.3(3)
C11 C12 C13 C14 178.3(3)
C12 C13 C14 C15 -0.9(6)
C13 C14 C15 C16 1.3(6)
C14 C15 C16 N6 -1.7(6)
C15 C16 N6 C12 1.6(5)
C15 C16 N6 Eu1 168.4(3)
C15 C16 N6 Eu1B 168.3(3)
C13 C12 N6 C16 -1.1(5)
C11B C12 N6 C16 -178.8(3)
C11 C12 N6 C16 -178.8(3)
C13 C12 N6 Eu1 -168.6(3)
C11 C12 N6 Eu1 13.8(4)
C13 C12 N6 Eu1B -168.7(3)
C11B C12 N6 Eu1B 13.6(3)
O2 C25 C26 Cl3 12.3(4)
O1 C25 C26 Cl3 -168.8(2)
O2 C25 C26 Cl1 133.9(3)
O1 C25 C26 Cl1 -47.2(3)
O2 C25 C26 Cl2 -107.4(3)
O1 C25 C26 Cl2 71.5(3)
Eu1 O4 C27 O5 27(3)
Eu1 O4 C27 C28 -151.8(11)
O5 C27 C28 Cl6 4.0(18)
O4 C27 C28 Cl6 -177.4(11)
O5 C27 C28 Cl5 121.2(16)
O4 C27 C28 Cl5 -60.3(14)
O5 C27 C28 Cl4 -117.7(16)
O4 C27 C28 Cl4 60.8(14)
C11 N5 N4 C9 3.1(19)
Eu1 N5 N4 C9 178.2(12)
C11 N5 N4 B1 -169.4(12)
Eu1 N5 N4 B1 6(2)
N5 N4 C9 C10 -2.6(17)
B1 N4 C9 C10 169.0(13)
N4 C9 C10 C11 1.3(16)
N4 N5 C11 C10 -2.2(18)
Eu1 N5 C11 C10 -177.5(13)
N4 N5 C11 C12 174.2(10)
Eu1 N5 C11 C12 -1.1(18)
C9 C10 C11 N5 0.6(17)
C9 C10 C11 C12 -174.6(7)
N6 C12 C11 N5 -8.8(11)
C13 C12 C11 N5 173.6(11)
N6 C12 C11 C10 165.9(13)
C13 C12 C11 C10 -11.7(13)
N3 C4 C3 N2 8.2(9)
C5 C4 C3 N2 -174.2(9)
N3 C4 C3 C2 -176.3(8)
C5 C4 C3 C2 1.4(9)
N2 C3 C2 C1 -5.9(12)
C4 C3 C2 C1 178.2(5)
C3 C2 C1 N1 4.0(10)
C2 C1 N1 N2 -0.7(12)
C2 C1 N1 B1 -166.0(9)
C2 C3 N2 N1 5.6(14)
C4 C3 N2 N1 -177.8(7)
C2 C3 N2 Eu1 -174.7(9)
C4 C3 N2 Eu1 1.9(14)
C1 N1 N2 C3 -3.0(14)
B1 N1 N2 C3 164.4(9)
C1 N1 N2 Eu1 177.2(10)
B1 N1 N2 Eu1 -15.4(16)
C9 N4 B1 N7 128.6(13)
N5 N4 B1 N7 -60.8(16)
C9 N4 B1 N1 -113.0(13)
N5 N4 B1 N1 57.6(15)
C1 N1 B1 N7 -128.8(10)
N2 N1 B1 N7 67.0(12)
C1 N1 B1 N4 112.7(10)
N2 N1 B1 N4 -51.5(12)
N4 B1 N7 N8 58.7(12)
N1 B1 N7 N8 -58.2(12)
N4 B1 N7 C17 -120.2(11)
N1 B1 N7 C17 122.9(11)
C17 N7 N8 C19 0.2(12)
B1 N7 N8 C19 -178.9(9)
C17 N7 N8 Eu1 177.1(9)
B1 N7 N8 Eu1 -1.9(15)
N8 N7 C17 C18 0.7(11)
B1 N7 C17 C18 179.6(9)
N7 C17 C18 C19 -1.2(10)
N7 N8 C19 C18 -0.9(12)
Eu1 N8 C19 C18 -178.0(8)
N7 N8 C19 C20 -178.3(9)
Eu1 N8 C19 C20 4.7(14)
C17 C18 C19 N8 1.3(10)
C17 C18 C19 C20 178.2(9)
N8 C19 C20 N9 -1.1(13)
C18 C19 C20 N9 -177.7(9)
N8 C19 C20 C21 178.9(10)
C18 C19 C20 C21 2.3(14)
N9 C20 C21 C22 0.9(12)
C19 C20 C21 C22 -179.1(8)
C20 C21 C22 C23 1.0(11)
C21 C22 C23 C24 -1.8(12)
C22 C23 C24 N9 0.8(13)
C23 C24 N9 C20 1.0(13)
C23 C24 N9 Eu1 -178.5(7)
C21 C20 N9 C24 -1.9(13)
C19 C20 N9 C24 178.1(8)
C21 C20 N9 Eu1 177.7(7)
C19 C20 N9 Eu1 -2.3(10)
Eu1B O4B C27B O5B 17(3)
Eu1B O4B C27B C28B -158.3(10)
O5B C27B C28B Cl6B -2.6(18)
O4B C27B C28B Cl6B 173.6(11)
O5B C27B C28B Cl4B -125.5(15)
O4B C27B C28B Cl4B 50.7(14)
O5B C27B C28B Cl5B 117.9(16)
O4B C27B C28B Cl5B -65.8(13)
C11B N5B N4B C9B -1.1(18)
Eu1B N5B N4B C9B 179.7(14)
C11B N5B N4B B1B -170.9(11)
Eu1B N5B N4B B1B 10(2)
N5B N4B C9B C10B 1.7(17)
B1B N4B C9B C10B 169.6(13)
N4B C9B C10B C11B -1.4(15)
N4B N5B C11B C10B 0.2(19)
Eu1B N5B C11B C10B 179.5(12)
N4B N5B C11B C12 172.5(9)
Eu1B N5B C11B C12 -8.3(18)
C9B C10B C11B N5B 0.7(18)
C9B C10B C11B C12 -170.9(7)
N6 C12 C11B N5B -4.4(12)
C13 C12 C11B N5B 178.0(11)
N6 C12 C11B C10B 167.0(11)
C13 C12 C11B C10B -10.6(11)
N3 C4 C3B N2B 0.2(10)
C5 C4 C3B N2B 177.8(9)
N3 C4 C3B C2B -160.6(7)
C5 C4 C3B C2B 17.1(8)
N2B C3B C2B C1B 5.0(12)
C4 C3B C2B C1B 167.0(5)
C3B C2B C1B N1B -4.5(10)
C2B C1B N1B N2B 2.7(12)
C2B C1B N1B B1B -168.5(9)
C2B C3B N2B N1B -3.4(15)
C4 C3B N2B N1B -167.6(7)
C2B C3B N2B Eu1B 178.9(9)
C4 C3B N2B Eu1B 14.7(15)
C1B N1B N2B C3B 0.5(14)
B1B N1B N2B C3B 172.6(9)
C1B N1B N2B Eu1B 178.0(10)
B1B N1B N2B Eu1B -9.9(17)
C9B N4B B1B N7B 129.7(13)
N5B N4B B1B N7B -63.0(14)
C9B N4B B1B N1B -113.4(13)
N5B N4B B1B N1B 53.9(14)
C1B N1B B1B N7B -128.0(10)
N2B N1B B1B N7B 61.6(12)
C1B N1B B1B N4B 115.8(10)
N2B N1B B1B N4B -54.6(12)
N4B B1B N7B N8B 59.3(12)
N1B B1B N7B N8B -55.8(12)
N4B B1B N7B C17B -122.2(10)
N1B B1B N7B C17B 122.7(10)
C17B N7B N8B C19B -0.8(12)
B1B N7B N8B C19B 177.9(9)
C17B N7B N8B Eu1B -179.6(8)
B1B N7B N8B Eu1B -0.9(15)
N8B N7B C17B C18B 0.1(11)
B1B N7B C17B C18B -178.5(9)
N7B C17B C18B C19B 0.6(9)
N7B N8B C19B C18B 1.2(12)
Eu1B N8B C19B C18B -179.9(8)
N7B N8B C19B C20B 179.8(9)
Eu1B N8B C19B C20B -1.3(14)
C17B C18B C19B N8B -1.2(11)
C17B C18B C19B C20B -179.5(9)
N8B C19B C20B N9B 0.2(13)
C18B C19B C20B N9B 178.4(9)
N8B C19B C20B C21B -179.8(9)
C18B C19B C20B C21B -1.6(15)
N9B C20B C21B C22B 1.3(12)
C19B C20B C21B C22B -178.7(8)
C20B C21B C22B C23B -0.5(12)
C21B C22B C23B C24B 0.1(12)
C22B C23B C24B N9B -0.5(13)
C23B C24B N9B C20B 1.3(13)
C23B C24B N9B Eu1B 178.6(7)
C21B C20B N9B C24B -1.7(13)
C19B C20B N9B C24B 178.3(8)
C21B C20B N9B Eu1B -179.1(6)
C19B C20B N9B Eu1B 0.9(10)
O2 C25 O1 Eu1 -5.7(6)
C26 C25 O1 Eu1 175.6(2)
O2 C25 O1 Eu1B -6.0(6)
C26 C25 O1 Eu1B 175.3(2)
